data_7229783
loop_
_publ_author_name
'Hariharan, Palamarneri Sivaraman'
'Gayathri, Parthasarathy'
'Kundu, Anu'
'Karthikeyan, Subramanian'
'Moon, Dohyun'
'Anthony, Savarimuthu Philip'

_publ_section_title
;
 Synthesis of tunable, red fluorescent aggregation-enhanced emissive
 organic fluorophores: stimuli-responsive high contrast off--on
 fluorescence switching
;
_journal_issue 5
_journal_name_full CrystEngComm
_journal_page_first 643
_journal_paper_doi 10.1039/C7CE01867C
_journal_volume 20
_journal_year 2018
_chemical_formula_moiety 'C25 H21 N3 O3'
_chemical_formula_sum 'C25 H21 N3 O3'
_chemical_formula_weight 411.45
_space_group_crystal_system monoclinic
_space_group_IT_number 15
_space_group_name_Hall '-C 2yc'
_space_group_name_H-M_alt 'C 1 2/c 1'
_symmetry_space_group_name_Hall '-C 2yc'
_symmetry_space_group_name_H-M 'C 1 2/c 1'
_atom_sites_solution_hydrogens geom
_audit_creation_method SHELXL-2014/7
_audit_update_record
;
2017-10-12 deposited with the CCDC.
2017-12-26 downloaded from the CCDC.
;
_cell_angle_alpha 90
_cell_angle_beta 94.73(3)
_cell_angle_gamma 90
_cell_formula_units_Z 8
_cell_length_a 34.885(7)
_cell_length_b 6.4970(13)
_cell_length_c 18.207(4)
_cell_measurement_reflns_used 46460
_cell_measurement_temperature 173(2)
_cell_measurement_theta_max 33.749
_cell_measurement_theta_min 0.401
_cell_volume 4112.5(15)
_computing_cell_refinement '<i>HKL3000sm</i>(Otwinowski & Minor, 1997)'
_computing_data_collection '<i>PAL BL2D-SMDC Program</i>(Shin et. al, 2016)'
_computing_data_reduction '<i>HKL3000sm</i>(Otwinowski & Minor, 1997)'
_computing_molecular_graphics '<i>DIAMOND 4</i>(Putz & Brandenburg, 2014)'
_computing_publication_material '<i>enCifer 1.5.1</i>'
_computing_structure_refinement '<i>SHELXL-2014</i> (Sheldrick, 2015)'
_computing_structure_solution '<i>SHELXT-2014</i> (Sheldrick, 2015)'
_diffrn_ambient_temperature 173(2)
_diffrn_measured_fraction_theta_full 0.989
_diffrn_measured_fraction_theta_max 0.985
_diffrn_measurement_device_type 'ADSC Q210 CCD area detector'
_diffrn_measurement_method 'omega scan'
_diffrn_radiation_type synchrotron
_diffrn_radiation_wavelength 0.700
_diffrn_reflns_av_R_equivalents 0.0448
_diffrn_reflns_av_unetI/netI 0.0433
_diffrn_reflns_Laue_measured_fraction_full 0.989
_diffrn_reflns_Laue_measured_fraction_max 0.985
_diffrn_reflns_limit_h_max 43
_diffrn_reflns_limit_h_min -43
_diffrn_reflns_limit_k_max 8
_diffrn_reflns_limit_k_min -8
_diffrn_reflns_limit_l_max 22
_diffrn_reflns_limit_l_min -22
_diffrn_reflns_number 14671
_diffrn_reflns_point_group_measured_fraction_full 0.989
_diffrn_reflns_point_group_measured_fraction_max 0.985
_diffrn_reflns_theta_full 24.835
_diffrn_reflns_theta_max 25.999
_diffrn_reflns_theta_min 2.211
_diffrn_source 'PLSII 2D bending magnet'
_exptl_absorpt_coefficient_mu 0.086
_exptl_absorpt_correction_T_max 1.000
_exptl_absorpt_correction_T_min 0.910
_exptl_absorpt_correction_type empirical
_exptl_absorpt_process_details '<i>HKL3000sm Scalepack(Otwinowski & Minor, 1997)</i>'
_exptl_crystal_colour yellow
_exptl_crystal_density_diffrn 1.329
_exptl_crystal_description needle
_exptl_crystal_F_000 1728
_exptl_crystal_preparation Luminescent
_exptl_crystal_size_max 0.195
_exptl_crystal_size_mid 0.087
_exptl_crystal_size_min 0.085
_refine_diff_density_max 0.331
_refine_diff_density_min -0.267
_refine_diff_density_rms 0.065
_refine_ls_extinction_coef 0.0091(7)
_refine_ls_extinction_expression Fc^*^=kFc[1+0.001xFc^2^\l^3^/sin(2\q)]^-1/4^
_refine_ls_extinction_method 'SHELXL-2014/7 (Sheldrick 2014'
_refine_ls_goodness_of_fit_ref 1.001
_refine_ls_hydrogen_treatment constr
_refine_ls_matrix_type full
_refine_ls_number_parameters 283
_refine_ls_number_reflns 4167
_refine_ls_number_restraints 0
_refine_ls_restrained_S_all 1.001
_refine_ls_R_factor_all 0.0690
_refine_ls_R_factor_gt 0.0467
_refine_ls_shift/su_max 0.000
_refine_ls_shift/su_mean 0.000
_refine_ls_structure_factor_coef Fsqd
_refine_ls_weighting_details 'w=1/[\s^2^(Fo^2^)+(0.0812P)^2^] where P=(Fo^2^+2Fc^2^)/3'
_refine_ls_weighting_scheme calc
_refine_ls_wR_factor_gt 0.1189
_refine_ls_wR_factor_ref 0.1285
_reflns_Friedel_coverage 0.000
_reflns_number_gt 2933
_reflns_number_total 4167
_reflns_threshold_expression 'I > 2\s(I)'
_cod_data_source_file c7ce01867c2.cif
_cod_data_source_block SPA143
_cod_depositor_comments 'Adding full bibliography for 7229783--7229787.cif.'
_cod_original_cell_volume 4112.5(14)
_cod_database_code 7229783
_shelx_shelxl_version_number 2014/7
_shelx_space_group_comment
;
The symmetry employed for this shelxl refinement is uniquely defined
by the following loop, which should always be used as a source of
symmetry information in preference to the above space-group names.
They are only intended as comments.
;
_shelx_estimated_absorpt_t_min 0.983
_shelx_estimated_absorpt_t_max 0.993

loop_
_space_group_symop_operation_xyz
'x, y, z'
'-x, y, -z+1/2'
'x+1/2, y+1/2, z'
'-x+1/2, y+1/2, -z+1/2'
'-x, -y, -z'
'x, -y, z-1/2'
'-x+1/2, -y+1/2, -z'
'x+1/2, -y+1/2, z-1/2'

loop_
_atom_site_label
_atom_site_type_symbol
_atom_site_fract_x
_atom_site_fract_y
_atom_site_fract_z
_atom_site_U_iso_or_equiv
_atom_site_adp_type
_atom_site_occupancy
_atom_site_site_symmetry_order
_atom_site_calc_flag
_atom_site_refinement_flags_posn
_atom_site_refinement_flags_adp
O1 O 0.34640(3) 0.34154(19) 0.31017(7) 0.0385(3) Uani 1 1 d . .
O2 O 0.25999(4) -0.17478(18) 0.28157(6) 0.0363(3) Uani 1 1 d . .
O3 O 0.22913(3) 0.3597(2) 0.42307(7) 0.0378(3) Uani 1 1 d . .
N1 N 0.41331(4) 1.1427(2) 0.49764(7) 0.0323(4) Uani 1 1 d . .
N2 N 0.30431(4) 0.0786(2) 0.30006(7) 0.0245(3) Uani 1 1 d . .
N3 N 0.24672(4) 0.0808(2) 0.36010(7) 0.0258(3) Uani 1 1 d . .
C1 C 0.44413(5) 1.2010(2) 0.45506(9) 0.0267(4) Uani 1 1 d . .
C2 C 0.43760(5) 1.2358(3) 0.38027(9) 0.0361(4) Uani 1 1 d . .
H2 H 0.4125 1.2190 0.3564 0.043 Uiso 1 1 calc R U
C3 C 0.46788(5) 1.2956(3) 0.34014(10) 0.0436(5) Uani 1 1 d . .
H3 H 0.4635 1.3169 0.2885 0.052 Uiso 1 1 calc R U
C4 C 0.50432(5) 1.3244(3) 0.37444(10) 0.0391(5) Uani 1 1 d . .
H4 H 0.5248 1.3670 0.3467 0.047 Uiso 1 1 calc R U
C5 C 0.51058(5) 1.2910(3) 0.44902(10) 0.0333(4) Uani 1 1 d . .
H5 H 0.5356 1.3101 0.4729 0.040 Uiso 1 1 calc R U
C6 C 0.48064(5) 1.2296(3) 0.48958(9) 0.0299(4) Uani 1 1 d . .
H6 H 0.4852 1.2071 0.5411 0.036 Uiso 1 1 calc R U
C7 C 0.41104(4) 1.2369(3) 0.56838(8) 0.0264(4) Uani 1 1 d . .
C8 C 0.42221(6) 1.1263(3) 0.63144(10) 0.0396(5) Uani 1 1 d . .
H8 H 0.4321 0.9907 0.6278 0.048 Uiso 1 1 calc R U
C9 C 0.41895(6) 1.2147(4) 0.70002(10) 0.0526(6) Uani 1 1 d . .
H9 H 0.4269 1.1394 0.7434 0.063 Uiso 1 1 calc R U
C10 C 0.40448(6) 1.4085(4) 0.70576(11) 0.0519(6) Uani 1 1 d . .
H10 H 0.4019 1.4669 0.7529 0.062 Uiso 1 1 calc R U
C11 C 0.39368(5) 1.5190(3) 0.64320(12) 0.0467(5) Uani 1 1 d . .
H11 H 0.3838 1.6544 0.6473 0.056 Uiso 1 1 calc R U
C12 C 0.39705(5) 1.4347(3) 0.57407(10) 0.0355(4) Uani 1 1 d . .
H12 H 0.3898 1.5124 0.5309 0.043 Uiso 1 1 calc R U
C13 C 0.38562(5) 0.9972(3) 0.47391(8) 0.0265(4) Uani 1 1 d . .
C14 C 0.34961(5) 0.9966(3) 0.50310(9) 0.0284(4) Uani 1 1 d . .
H14 H 0.3439 1.0978 0.5382 0.034 Uiso 1 1 calc R U
C15 C 0.32266(5) 0.8502(3) 0.48104(8) 0.0258(4) Uani 1 1 d . .
H15 H 0.2983 0.8548 0.5008 0.031 Uiso 1 1 calc R U
C16 C 0.32967(4) 0.6942(2) 0.43052(8) 0.0235(4) Uani 1 1 d . .
C17 C 0.36580(4) 0.6966(3) 0.40119(8) 0.0273(4) Uani 1 1 d . .
H17 H 0.3716 0.5945 0.3664 0.033 Uiso 1 1 calc R U
C18 C 0.39287(5) 0.8446(3) 0.42207(9) 0.0293(4) Uani 1 1 d . .
H18 H 0.4169 0.8434 0.4010 0.035 Uiso 1 1 calc R U
C19 C 0.29885(4) 0.5455(2) 0.41674(8) 0.0238(4) Uani 1 1 d . .
H19 H 0.2772 0.5840 0.4421 0.029 Uiso 1 1 calc R U
C20 C 0.29148(4) 0.3684(2) 0.37876(8) 0.0224(4) Uani 1 1 d . .
C21 C 0.25368(4) 0.2752(3) 0.38935(8) 0.0256(4) Uani 1 1 d . .
C22 C 0.26967(4) -0.0143(3) 0.31172(8) 0.0260(4) Uani 1 1 d . .
C23 C 0.31645(4) 0.2680(2) 0.32844(8) 0.0246(4) Uani 1 1 d . .
C24 C 0.32742(5) -0.0227(3) 0.24689(9) 0.0356(4) Uani 1 1 d . .
H24A H 0.3161 0.0043 0.1968 0.053 Uiso 1 1 calc R U
H24B H 0.3279 -0.1714 0.2560 0.053 Uiso 1 1 calc R U
H24C H 0.3537 0.0311 0.2524 0.053 Uiso 1 1 calc R U
C25 C 0.20956(5) -0.0170(3) 0.36904(10) 0.0377(5) Uani 1 1 d . .
H25A H 0.1985 0.0409 0.4123 0.057 Uiso 1 1 calc R U
H25B H 0.2132 -0.1656 0.3758 0.057 Uiso 1 1 calc R U
H25C H 0.1921 0.0082 0.3250 0.057 Uiso 1 1 calc R U

loop_
_atom_site_aniso_label
_atom_site_aniso_U_11
_atom_site_aniso_U_22
_atom_site_aniso_U_33
_atom_site_aniso_U_23
_atom_site_aniso_U_13
_atom_site_aniso_U_12
O1 0.0307(7) 0.0417(8) 0.0452(8) -0.0164(6) 0.0166(5) -0.0104(6)
O2 0.0426(8) 0.0284(7) 0.0372(7) -0.0068(5) -0.0005(5) -0.0072(5)
O3 0.0271(6) 0.0419(8) 0.0464(8) -0.0127(6) 0.0149(5) -0.0064(5)
N1 0.0338(8) 0.0398(9) 0.0247(7) -0.0103(6) 0.0115(6) -0.0161(6)
N2 0.0245(7) 0.0246(7) 0.0243(7) -0.0035(6) 0.0014(5) 0.0012(6)
N3 0.0262(7) 0.0269(8) 0.0243(7) 0.0008(6) 0.0023(5) -0.0060(6)
C1 0.0284(9) 0.0257(9) 0.0272(9) -0.0011(7) 0.0098(7) -0.0051(7)
C2 0.0280(9) 0.0504(12) 0.0300(10) 0.0055(8) 0.0034(7) -0.0010(8)
C3 0.0383(11) 0.0618(14) 0.0318(10) 0.0145(9) 0.0096(8) -0.0007(9)
C4 0.0312(10) 0.0434(12) 0.0450(11) 0.0075(9) 0.0168(8) -0.0019(8)
C5 0.0262(9) 0.0357(10) 0.0385(10) -0.0023(8) 0.0061(7) -0.0046(7)
C6 0.0326(9) 0.0292(10) 0.0283(9) -0.0028(7) 0.0045(7) -0.0053(7)
C7 0.0253(8) 0.0319(9) 0.0231(8) -0.0045(7) 0.0075(6) -0.0088(7)
C8 0.0440(11) 0.0416(11) 0.0343(10) 0.0028(8) 0.0094(8) -0.0013(8)
C9 0.0533(13) 0.0806(18) 0.0249(10) 0.0029(10) 0.0096(8) -0.0156(12)
C10 0.0441(12) 0.0769(17) 0.0376(12) -0.0285(11) 0.0214(9) -0.0264(11)
C11 0.0329(10) 0.0419(12) 0.0680(15) -0.0285(11) 0.0199(9) -0.0113(8)
C12 0.0291(9) 0.0325(10) 0.0449(11) -0.0015(8) 0.0033(8) -0.0059(8)
C13 0.0277(8) 0.0288(9) 0.0234(8) -0.0020(7) 0.0045(6) -0.0068(7)
C14 0.0299(9) 0.0289(9) 0.0274(9) -0.0062(7) 0.0079(7) -0.0037(7)
C15 0.0254(8) 0.0283(9) 0.0245(8) -0.0002(7) 0.0071(6) -0.0020(7)
C16 0.0242(8) 0.0252(9) 0.0212(8) -0.0004(6) 0.0023(6) -0.0014(6)
C17 0.0263(9) 0.0332(10) 0.0229(9) -0.0057(7) 0.0053(6) -0.0040(7)
C18 0.0253(8) 0.0361(10) 0.0276(9) -0.0056(7) 0.0085(7) -0.0051(7)
C19 0.0222(8) 0.0267(9) 0.0228(8) 0.0015(7) 0.0039(6) 0.0011(6)
C20 0.0213(8) 0.0246(9) 0.0211(8) 0.0002(6) 0.0012(6) -0.0017(6)
C21 0.0248(8) 0.0281(9) 0.0238(8) 0.0006(7) 0.0019(6) -0.0021(7)
C22 0.0294(9) 0.0243(9) 0.0235(8) 0.0026(7) -0.0032(6) -0.0006(7)
C23 0.0229(8) 0.0273(9) 0.0235(8) -0.0023(7) 0.0013(6) 0.0000(7)
C24 0.0352(10) 0.0357(11) 0.0365(10) -0.0117(8) 0.0059(7) 0.0029(8)
C25 0.0339(10) 0.0400(11) 0.0397(10) -0.0012(8) 0.0064(8) -0.0146(8)

loop_
_atom_type_symbol
_atom_type_description
_atom_type_scat_dispersion_real
_atom_type_scat_dispersion_imag
_atom_type_scat_source
C C 0.0030 0.0020 'International Tables Vol C Tables 4.2.6.8 and 6.1.1.4'
H H 0.0000 0.0000 'International Tables Vol C Tables 4.2.6.8 and 6.1.1.4'
N N 0.0060 0.0030 'International Tables Vol C Tables 4.2.6.8 and 6.1.1.4'
O O 0.0110 0.0060 'International Tables Vol C Tables 4.2.6.8 and 6.1.1.4'

loop_
_geom_angle_atom_site_label_1
_geom_angle_atom_site_label_2
_geom_angle_atom_site_label_3
_geom_angle
C13 N1 C1 123.02(13)
C13 N1 C7 118.66(13)
C1 N1 C7 118.31(13)
C22 N2 C23 125.03(13)
C22 N2 C24 116.13(14)
C23 N2 C24 118.47(13)
C22 N3 C21 124.04(13)
C22 N3 C25 116.17(14)
C21 N3 C25 118.79(14)
C2 C1 C6 119.75(15)
C2 C1 N1 120.57(15)
C6 C1 N1 119.64(15)
C1 C2 C3 119.61(17)
C1 C2 H2 120.2
C3 C2 H2 120.2
C4 C3 C2 120.76(18)
C4 C3 H3 119.6
C2 C3 H3 119.6
C5 C4 C3 119.35(16)
C5 C4 H4 120.3
C3 C4 H4 120.3
C4 C5 C6 120.41(17)
C4 C5 H5 119.8
C6 C5 H5 119.8
C1 C6 C5 120.11(16)
C1 C6 H6 119.9
C5 C6 H6 119.9
C12 C7 C8 119.86(16)
C12 C7 N1 120.68(15)
C8 C7 N1 119.45(16)
C7 C8 C9 119.61(19)
C7 C8 H8 120.2
C9 C8 H8 120.2
C10 C9 C8 120.6(2)
C10 C9 H9 119.7
C8 C9 H9 119.7
C9 C10 C11 119.82(18)
C9 C10 H10 120.1
C11 C10 H10 120.1
C10 C11 C12 120.6(2)
C10 C11 H11 119.7
C12 C11 H11 119.7
C7 C12 C11 119.48(18)
C7 C12 H12 120.3
C11 C12 H12 120.3
N1 C13 C14 120.21(14)
N1 C13 C18 121.85(14)
C14 C13 C18 117.92(15)
C15 C14 C13 120.22(15)
C15 C14 H14 119.9
C13 C14 H14 119.9
C14 C15 C16 122.66(15)
C14 C15 H15 118.7
C16 C15 H15 118.7
C15 C16 C17 116.73(14)
C15 C16 C19 115.30(14)
C17 C16 C19 127.94(15)
C18 C17 C16 121.13(15)
C18 C17 H17 119.4
C16 C17 H17 119.4
C17 C18 C13 121.31(15)
C17 C18 H18 119.3
C13 C18 H18 119.3
C20 C19 C16 139.39(15)
C20 C19 H19 110.3
C16 C19 H19 110.3
C19 C20 C23 126.73(14)
C19 C20 C21 114.50(14)
C23 C20 C21 118.75(14)
O3 C21 N3 119.64(14)
O3 C21 C20 123.38(15)
N3 C21 C20 116.98(14)
O2 C22 N2 121.33(15)
O2 C22 N3 121.16(15)
N2 C22 N3 117.50(14)
O1 C23 N2 119.21(14)
O1 C23 C20 124.18(15)
N2 C23 C20 116.61(13)
N2 C24 H24A 109.5
N2 C24 H24B 109.5
H24A C24 H24B 109.5
N2 C24 H24C 109.5
H24A C24 H24C 109.5
H24B C24 H24C 109.5
N3 C25 H25A 109.5
N3 C25 H25B 109.5
H25A C25 H25B 109.5
N3 C25 H25C 109.5
H25A C25 H25C 109.5
H25B C25 H25C 109.5

loop_
_geom_bond_atom_site_label_1
_geom_bond_atom_site_label_2
_geom_bond_distance
O1 C23 1.2197(19)
O2 C22 1.2133(19)
O3 C21 1.2243(19)
N1 C13 1.394(2)
N1 C1 1.428(2)
N1 C7 1.434(2)
N2 C22 1.383(2)
N2 C23 1.387(2)
N2 C24 1.466(2)
N3 C22 1.384(2)
N3 C21 1.384(2)
N3 C25 1.465(2)
C1 C2 1.381(2)
C1 C6 1.385(2)
C2 C3 1.389(2)
C2 H2 0.9500
C3 C4 1.382(3)
C3 H3 0.9500
C4 C5 1.375(2)
C4 H4 0.9500
C5 C6 1.387(2)
C5 H5 0.9500
C6 H6 0.9500
C7 C12 1.382(3)
C7 C8 1.383(2)
C8 C9 1.387(3)
C8 H8 0.9500
C9 C10 1.364(3)
C9 H9 0.9500
C10 C11 1.372(3)
C10 H10 0.9500
C11 C12 1.386(2)
C11 H11 0.9500
C12 H12 0.9500
C13 C14 1.404(2)
C13 C18 1.406(2)
C14 C15 1.374(2)
C14 H14 0.9500
C15 C16 1.404(2)
C15 H15 0.9500
C16 C17 1.409(2)
C16 C19 1.452(2)
C17 C18 1.379(2)
C17 H17 0.9500
C18 H18 0.9500
C19 C20 1.356(2)
C19 H19 0.9500
C20 C23 1.468(2)
C20 C21 1.478(2)
C24 H24A 0.9800
C24 H24B 0.9800
C24 H24C 0.9800
C25 H25A 0.9800
C25 H25B 0.9800
C25 H25C 0.9800

loop_
_geom_hbond_atom_site_label_D
_geom_hbond_atom_site_label_H
_geom_hbond_atom_site_label_A
_geom_hbond_distance_DH
_geom_hbond_distance_HA
_geom_hbond_distance_DA
_geom_hbond_angle_DHA
_geom_hbond_site_symmetry_A
C2 H2 O1 0.95 2.52 3.399(2) 154.1 1_565

loop_
_geom_torsion_atom_site_label_1
_geom_torsion_atom_site_label_2
_geom_torsion_atom_site_label_3
_geom_torsion_atom_site_label_4
_geom_torsion
C13 N1 C1 C2 43.3(2)
C7 N1 C1 C2 -137.39(17)
C13 N1 C1 C6 -138.92(18)
C7 N1 C1 C6 40.4(2)
C6 C1 C2 C3 1.2(3)
N1 C1 C2 C3 178.97(18)
C1 C2 C3 C4 -1.2(3)
C2 C3 C4 C5 0.8(3)
C3 C4 C5 C6 -0.2(3)
C2 C1 C6 C5 -0.6(3)
N1 C1 C6 C5 -178.45(16)
C4 C5 C6 C1 0.2(3)
C13 N1 C7 C12 -102.96(19)
C1 N1 C7 C12 77.7(2)
C13 N1 C7 C8 75.6(2)
C1 N1 C7 C8 -103.75(19)
C12 C7 C8 C9 0.6(3)
N1 C7 C8 C9 -178.02(16)
C7 C8 C9 C10 0.6(3)
C8 C9 C10 C11 -1.2(3)
C9 C10 C11 C12 0.5(3)
C8 C7 C12 C11 -1.2(2)
N1 C7 C12 C11 177.34(15)
C10 C11 C12 C7 0.7(3)
C1 N1 C13 C14 -157.55(16)
C7 N1 C13 C14 23.1(2)
C1 N1 C13 C18 24.1(3)
C7 N1 C13 C18 -155.26(16)
N1 C13 C14 C15 -178.43(15)
C18 C13 C14 C15 0.0(2)
C13 C14 C15 C16 1.3(3)
C14 C15 C16 C17 -1.6(2)
C14 C15 C16 C19 176.52(15)
C15 C16 C17 C18 0.6(2)
C19 C16 C17 C18 -177.26(15)
C16 C17 C18 C13 0.7(3)
N1 C13 C18 C17 177.42(16)
C14 C13 C18 C17 -1.0(2)
C15 C16 C19 C20 -175.49(18)
C17 C16 C19 C20 2.4(3)
C16 C19 C20 C23 -5.0(3)
C16 C19 C20 C21 176.63(18)
C22 N3 C21 O3 169.47(15)
C25 N3 C21 O3 1.3(2)
C22 N3 C21 C20 -11.6(2)
C25 N3 C21 C20 -179.74(14)
C19 C20 C21 O3 7.4(2)
C23 C20 C21 O3 -171.09(15)
C19 C20 C21 N3 -171.50(13)
C23 C20 C21 N3 10.0(2)
C23 N2 C22 O2 175.63(14)
C24 N2 C22 O2 2.8(2)
C23 N2 C22 N3 -5.5(2)
C24 N2 C22 N3 -178.29(14)
C21 N3 C22 O2 -171.85(14)
C25 N3 C22 O2 -3.4(2)
C21 N3 C22 N2 9.2(2)
C25 N3 C22 N2 177.67(13)
C22 N2 C23 O1 -174.81(15)
C24 N2 C23 O1 -2.1(2)
C22 N2 C23 C20 4.5(2)
C24 N2 C23 C20 177.18(14)
C19 C20 C23 O1 -5.7(3)
C21 C20 C23 O1 172.62(15)
C19 C20 C23 N2 175.06(14)
C21 C20 C23 N2 -6.7(2)
